data_4349528
loop_
_publ_author_name
'Liu, Guangfeng'
'Liu, Jie'
'Tao, Xutang'
'Li, Dong-sheng'
'Zhang, Qichun'

_publ_section_title
;
 Surfactants as additives make the structures of organic--inorganic hybrid
 bromoplumbates diverse
;
_journal_issue 11
_journal_name_full 'Inorganic Chemistry Frontiers'
_journal_page_first 1388
_journal_paper_doi 10.1039/C6QI00292G
_journal_volume 3
_journal_year 2016
_chemical_formula_sum 'C24 H28 Br10 N4 Pb3'
_chemical_formula_weight 1793.17
_space_group_IT_number 12
_space_group_name_Hall '-C 2y'
_space_group_name_H-M_alt 'C 1 2/m 1'
_symmetry_cell_setting Monoclinic'
_symmetry_space_group_name_H-M 'C 1 2/m 1'
_atom_sites_solution_hydrogens geom
_atom_sites_solution_primary direct
_atom_sites_solution_secondary difmap
_audit_creation_method SHELXL-97
_audit_update_record
;
2016-06-18 deposited with the CCDC.
2016-09-05 downloaded from the CCDC.
;
_cell_angle_alpha 90.00
_cell_angle_beta 110.850(2)
_cell_angle_gamma 90.00
_cell_formula_units_Z 2
_cell_length_a 18.748(3)
_cell_length_b 9.5035(16)
_cell_length_c 12.453(2)
_cell_measurement_reflns_used 1493
_cell_measurement_temperature 296(2)
_cell_measurement_theta_max 24.53
_cell_measurement_theta_min 2.32
_cell_volume 2073.5(6)
_computing_cell_refinement 'Bruker SAINT'
_computing_data_collection 'Bruker APEX2'
_computing_data_reduction 'Bruker SAINT'
_computing_molecular_graphics 'Bruker SHELXTL'
_computing_publication_material 'Bruker SHELXTL'
_computing_structure_refinement 'SHELXL-97 (Sheldrick, 1997)'
_computing_structure_solution 'SHELXS-97 (Sheldrick, 2008)'
_diffrn_ambient_temperature 296(2)
_diffrn_measured_fraction_theta_full 0.995
_diffrn_measured_fraction_theta_max 0.995
_diffrn_measurement_device_type 'Bruker APEX-II CCD'
_diffrn_measurement_method '\f and \w scans'
_diffrn_radiation_monochromator graphite
_diffrn_radiation_source 'fine-focus sealed tube'
_diffrn_radiation_type MoK\a
_diffrn_radiation_wavelength 0.71073
_diffrn_reflns_av_R_equivalents 0.0699
_diffrn_reflns_av_sigmaI/netI 0.0900
_diffrn_reflns_limit_h_max 23
_diffrn_reflns_limit_h_min -21
_diffrn_reflns_limit_k_max 5
_diffrn_reflns_limit_k_min -11
_diffrn_reflns_limit_l_max 15
_diffrn_reflns_limit_l_min -15
_diffrn_reflns_number 5952
_diffrn_reflns_theta_full 26.37
_diffrn_reflns_theta_max 26.37
_diffrn_reflns_theta_min 2.32
_exptl_absorpt_coefficient_mu 21.805
_exptl_absorpt_correction_T_max 0.3187
_exptl_absorpt_correction_T_min 0.0818
_exptl_absorpt_correction_type multi-scan
_exptl_absorpt_process_details 'Bruker SADABS'
_exptl_crystal_colour yellow
_exptl_crystal_density_diffrn 2.872
_exptl_crystal_density_method 'not measured'
_exptl_crystal_description plate
_exptl_crystal_F_000 1592
_exptl_crystal_size_max 0.23
_exptl_crystal_size_mid 0.20
_exptl_crystal_size_min 0.07
_refine_diff_density_max 2.415
_refine_diff_density_min -2.821
_refine_diff_density_rms 0.288
_refine_ls_extinction_method none
_refine_ls_goodness_of_fit_ref 0.996
_refine_ls_hydrogen_treatment constr
_refine_ls_matrix_type full
_refine_ls_number_parameters 111
_refine_ls_number_reflns 2243
_refine_ls_number_restraints 0
_refine_ls_restrained_S_all 0.996
_refine_ls_R_factor_all 0.0687
_refine_ls_R_factor_gt 0.0490
_refine_ls_shift/su_max 0.000
_refine_ls_shift/su_mean 0.000
_refine_ls_structure_factor_coef Fsqd
_refine_ls_weighting_details 'calc w=1/[\s^2^(Fo^2^)+(0.0485P)^2^+0.0000P] where P=(Fo^2^+2Fc^2^)/3'
_refine_ls_weighting_scheme calc
_refine_ls_wR_factor_gt 0.1153
_refine_ls_wR_factor_ref 0.1258
_reflns_number_gt 1713
_reflns_number_total 2243
_reflns_threshold_expression >2sigma(I)
_cod_data_source_file c6qi00292g2.cif
_cod_data_source_block 02_a
_cod_original_sg_symbol_H-M C2/m
_cod_database_code 4349528

loop_
_symmetry_equiv_pos_as_xyz
'x, y, z'
'-x, y, -z'
'x+1/2, y+1/2, z'
'-x+1/2, y+1/2, -z'
'-x, -y, -z'
'x, -y, z'
'-x+1/2, -y+1/2, -z'
'x+1/2, -y+1/2, z'

loop_
_atom_site_label
_atom_site_type_symbol
_atom_site_fract_x
_atom_site_fract_y
_atom_site_fract_z
_atom_site_U_iso_or_equiv
_atom_site_adp_type
_atom_site_occupancy
_atom_site_symmetry_multiplicity
_atom_site_calc_flag
_atom_site_refinement_flags
C1 C 0.7622(8) 0.5000 0.0308(11) 0.053(4) Uani 1 2 d S
H1A H 0.7607 0.5951 0.0040 0.079 Uiso 0.50 1 calc PR
H1B H 0.7129 0.4575 -0.0044 0.079 Uiso 0.50 1 calc PR
H1C H 0.7994 0.4474 0.0108 0.079 Uiso 0.50 1 calc PR
Pb1 Pb 0.54176(3) 0.5000 0.69566(4) 0.0358(2) Uani 1 2 d S
Br1 Br 0.69934(8) 0.5000 0.72047(13) 0.0446(4) Uani 1 2 d S
C8 C 0.9163(11) 0.5000 0.8802(12) 0.065(5) Uani 1 2 d S
H8A H 0.9115 0.5932 0.9066 0.097 Uiso 0.50 1 calc PR
H8B H 0.9687 0.4705 0.9123 0.097 Uiso 0.50 1 calc PR
H8C H 0.8850 0.4363 0.9039 0.097 Uiso 0.50 1 calc PR
C7 C 0.8789(7) 0.3811(12) 0.6967(9) 0.052(3) Uani 1 1 d .
H7 H 0.8856 0.2970 0.7373 0.062 Uiso 1 1 calc R
C6 C 0.8567(6) 0.3766(11) 0.5810(9) 0.046(3) Uani 1 1 d .
H6 H 0.8494 0.2902 0.5435 0.055 Uiso 1 1 calc R
N1 N 0.7831(6) 0.5000 0.1571(9) 0.036(3) Uani 1 2 d S
Br2 Br 0.5000 0.29150(16) 0.5000 0.0512(4) Uani 1 2 d S
C2 C 0.7924(6) 0.3773(11) 0.2146(9) 0.046(3) Uani 1 1 d .
H2 H 0.7852 0.2928 0.1744 0.055 Uiso 1 1 calc R
Pb2 Pb 0.5000 0.5000 1.0000 0.0416(2) Uani 1 4 d S
N2 N 0.8914(6) 0.5000 0.7535(9) 0.037(3) Uani 1 2 d S
Br3 Br 0.57649(7) 0.71818(12) 0.89773(10) 0.0536(3) Uani 1 1 d .
C3 C 0.8118(6) 0.3756(11) 0.3296(9) 0.045(3) Uani 1 1 d .
H3 H 0.8174 0.2900 0.3679 0.054 Uiso 1 1 calc R
Br4 Br 0.61282(9) 0.5000 1.24508(19) 0.0718(6) Uani 1 2 d S
C4 C 0.8237(7) 0.5000 0.3911(10) 0.029(3) Uani 1 2 d S
C5 C 0.8448(7) 0.5000 0.5179(11) 0.032(3) Uani 1 2 d S

loop_
_atom_site_aniso_label
_atom_site_aniso_U_11
_atom_site_aniso_U_22
_atom_site_aniso_U_33
_atom_site_aniso_U_23
_atom_site_aniso_U_13
_atom_site_aniso_U_12
C1 0.035(9) 0.093(14) 0.027(8) 0.000 0.007(6) 0.000
Pb1 0.0301(3) 0.0406(3) 0.0395(3) 0.000 0.0160(2) 0.000
Br1 0.0343(8) 0.0396(8) 0.0620(10) 0.000 0.0198(7) 0.000
C8 0.079(13) 0.079(13) 0.032(9) 0.000 0.014(8) 0.000
C7 0.071(8) 0.039(6) 0.050(7) 0.011(5) 0.028(6) 0.020(6)
C6 0.063(7) 0.039(6) 0.041(6) -0.008(5) 0.023(5) 0.002(5)
N1 0.024(6) 0.059(8) 0.029(6) 0.000 0.012(5) 0.000
Br2 0.0500(10) 0.0419(9) 0.0588(10) 0.000 0.0159(8) 0.000
C2 0.044(6) 0.042(6) 0.052(7) -0.001(5) 0.019(5) 0.011(5)
Pb2 0.0426(5) 0.0390(4) 0.0542(5) 0.000 0.0307(4) 0.000
N2 0.028(6) 0.046(7) 0.042(7) 0.000 0.016(5) 0.000
Br3 0.0553(8) 0.0447(6) 0.0721(8) -0.0084(6) 0.0365(6) -0.0108(5)
C3 0.060(7) 0.039(6) 0.038(6) -0.001(5) 0.020(5) 0.012(5)
Br4 0.0310(9) 0.0476(10) 0.1317(17) 0.000 0.0226(10) 0.000
C4 0.030(7) 0.032(7) 0.027(7) 0.000 0.012(5) 0.000
C5 0.032(8) 0.030(7) 0.041(8) 0.000 0.020(6) 0.000

loop_
_atom_type_symbol
_atom_type_description
_atom_type_scat_dispersion_real
_atom_type_scat_dispersion_imag
_atom_type_scat_source
C C 0.0033 0.0016 'International Tables Vol C Tables 4.2.6.8 and 6.1.1.4'
H H 0.0000 0.0000 'International Tables Vol C Tables 4.2.6.8 and 6.1.1.4'
N N 0.0061 0.0033 'International Tables Vol C Tables 4.2.6.8 and 6.1.1.4'
Br Br -0.2901 2.4595 'International Tables Vol C Tables 4.2.6.8 and 6.1.1.4'
Pb Pb -3.3944 10.1111 'International Tables Vol C Tables 4.2.6.8 and 6.1.1.4'

loop_
_geom_angle_atom_site_label_1
_geom_angle_atom_site_label_2
_geom_angle_atom_site_label_3
_geom_angle
_geom_angle_site_symmetry_1
_geom_angle_site_symmetry_3
N1 C1 H1A 109.5 . .
N1 C1 H1B 109.5 . .
H1A C1 H1B 109.5 . .
N1 C1 H1C 109.5 . .
H1A C1 H1C 109.5 . .
H1B C1 H1C 109.5 . .
Br1 Pb1 Br2 92.77(3) . .
Br1 Pb1 Br2 92.77(3) . 5_666
Br2 Pb1 Br2 82.02(5) . 5_666
Br1 Pb1 Br3 90.10(3) . 6_565
Br2 Pb1 Br3 97.67(4) . 6_565
Br2 Pb1 Br3 177.12(3) 5_666 6_565
Br1 Pb1 Br3 90.11(3) . .
Br2 Pb1 Br3 177.12(3) . .
Br2 Pb1 Br3 97.67(4) 5_666 .
Br3 Pb1 Br3 82.50(5) 6_565 .
Br1 Pb1 Br4 161.90(5) . 5_667
Br2 Pb1 Br4 100.84(3) . 5_667
Br2 Pb1 Br4 100.84(3) 5_666 5_667
Br3 Pb1 Br4 76.39(4) 6_565 5_667
Br3 Pb1 Br4 76.39(4) . 5_667
N2 C8 H8A 109.5 . .
N2 C8 H8B 109.5 . .
H8A C8 H8B 109.5 . .
N2 C8 H8C 109.5 . .
H8A C8 H8C 109.5 . .
H8B C8 H8C 109.5 . .
N2 C7 C6 122.1(11) . .
N2 C7 H7 119.0 . .
C6 C7 H7 119.0 . .
C7 C6 C5 120.3(11) . .
C7 C6 H6 119.8 . .
C5 C6 H6 119.8 . .
C2 N1 C2 119.9(12) 6_565 .
C2 N1 C1 120.0(6) 6_565 .
C2 N1 C1 120.0(6) . .
Pb1 Br2 Pb1 97.98(5) . 5_666
N1 C2 C3 120.7(11) . .
N1 C2 H2 119.6 . .
C3 C2 H2 119.6 . .
Br4 Pb2 Br4 180.0 . 5_667
Br4 Pb2 Br3 80.95(4) . 5_667
Br4 Pb2 Br3 99.05(4) 5_667 5_667
Br4 Pb2 Br3 99.05(4) . .
Br4 Pb2 Br3 80.95(4) 5_667 .
Br3 Pb2 Br3 180.00(4) 5_667 .
Br4 Pb2 Br3 99.05(4) . 6_565
Br4 Pb2 Br3 80.95(4) 5_667 6_565
Br3 Pb2 Br3 94.20(4) 5_667 6_565
Br3 Pb2 Br3 85.80(4) . 6_565
Br4 Pb2 Br3 80.95(4) . 2_657
Br4 Pb2 Br3 99.05(4) 5_667 2_657
Br3 Pb2 Br3 85.80(4) 5_667 2_657
Br3 Pb2 Br3 94.20(4) . 2_657
Br3 Pb2 Br3 180.0 6_565 2_657
C7 N2 C7 119.4(13) 6_565 .
C7 N2 C8 120.3(6) 6_565 .
C7 N2 C8 120.3(6) . .
Pb2 Br3 Pb1 83.77(3) . .
C2 C3 C4 120.6(10) . .
C2 C3 H3 119.7 . .
C4 C3 H3 119.7 . .
Pb2 Br4 Pb1 82.47(4) . 5_667
C3 C4 C3 117.4(12) 6_565 .
C3 C4 C5 121.2(6) 6_565 .
C3 C4 C5 121.2(6) . .
C6 C5 C6 115.8(12) . 6_565
C6 C5 C4 122.1(6) . .
C6 C5 C4 122.1(6) 6_565 .

loop_
_geom_bond_atom_site_label_1
_geom_bond_atom_site_label_2
_geom_bond_distance
_geom_bond_site_symmetry_2
C1 N1 1.479(16) .
C1 H1A 0.9600 .
C1 H1B 0.9600 .
C1 H1C 0.9600 .
Pb1 Br1 2.8591(15) .
Pb1 Br2 3.0197(12) .
Pb1 Br2 3.0197(12) 5_666
Pb1 Br3 3.1446(12) 6_565
Pb1 Br3 3.1447(12) .
Pb1 Br4 3.2352(19) 5_667
C8 N2 1.477(17) .
C8 H8A 0.9600 .
C8 H8B 0.9600 .
C8 H8C 0.9600 .
C7 N2 1.310(12) .
C7 C6 1.350(14) .
C7 H7 0.9300 .
C6 C5 1.385(12) .
C6 H6 0.9300 .
N1 C2 1.347(11) 6_565
N1 C2 1.347(11) .
Br2 Pb1 3.0197(11) 5_666
C2 C3 1.346(14) .
C2 H2 0.9300 .
Pb2 Br4 3.032(2) .
Pb2 Br4 3.032(2) 5_667
Pb2 Br3 3.0460(11) 5_667
Pb2 Br3 3.0460(11) .
Pb2 Br3 3.0460(11) 6_565
Pb2 Br3 3.0461(11) 2_657
N2 C7 1.310(12) 6_565
C3 C4 1.384(11) .
C3 H3 0.9300 .
Br4 Pb1 3.2352(19) 5_667
C4 C3 1.384(11) 6_565
C4 C5 1.484(17) .
C5 C6 1.385(12) 6_565
